data_4060581
loop_
_publ_author_name
'Salazar, Ver\'onica'
'Su\'arez-Castillo, Oscar R.'
'Padilla, Rosa'
'Mac\'ias Pulido, Juan Carlos'
'M\'endez-Rojas, Miguel \'Angel'
'Tamariz, Joaqu\'in '
'Benavides, Adriana'

_publ_section_title
;
Synthesis of \h^4^:\p^2^-Exocyclic-Diene Iridium(I) Complexes Derived from 
1,3-Oxazolidin-2-ones and Their Transformation into Iridium(III) 
Derivatives by Reaction with a Phosphine and with Aldehydes
;
_journal_issue 1
_journal_name_full Organometallics
_journal_page_first 172
_journal_page_last 176
_journal_paper_doi 10.1021/om050582z
_journal_volume 25
_journal_year 2006
_chemical_formula_moiety 'C32 H36 B Cl Ir N7 O, C H2 Cl2'
_chemical_formula_sum 'C33 H38 B Cl3 Ir N7 O'
_chemical_formula_weight 858.06
_space_group_IT_number 14
_symmetry_cell_setting monoclinic
_symmetry_space_group_name_Hall '-P 2yn'
_symmetry_space_group_name_H-M 'P 1 21/n 1'
_atom_sites_solution_hydrogens geom
_atom_sites_solution_primary direct
_atom_sites_solution_secondary difmap
_audit_creation_method SHELXL-97
_cell_angle_alpha 90.00
_cell_angle_beta 100.147(2)
_cell_angle_gamma 90.00
_cell_formula_units_Z 4
_cell_length_a 11.3259(12)
_cell_length_b 21.219(2)
_cell_length_c 15.0905(16)
_cell_measurement_temperature 293(2)
_cell_volume 3569.9(7)
_computing_cell_refinement 'SAINT+ v. 7.06 a (Bruker AXS, 2003)'
_computing_data_collection 'APEX-W2K-NT v. 1.0 (Bruker AXS, 2004)'
_computing_data_reduction 'SAINT+ v. 7.06 a (Bruker AXS, 2001)'
_computing_molecular_graphics 'XP, SHELXTL v. 6.10 (Bruker, 2000)'
_computing_publication_material 'XCIF, SHELXTL v. 6.12 (Bruker, 2001)'
_computing_structure_refinement 'SHELXL-97 (Sheldrick, 1997)'
_computing_structure_solution 'SHELXS-97 (Sheldrick, 1990)'
_diffrn_ambient_temperature 293(2)
_diffrn_detector_area_resol_mean 8.26
_diffrn_measured_fraction_theta_full 0.996
_diffrn_measured_fraction_theta_max 0.996
_diffrn_measurement_device_type 'Bruker-Nonius SMART 5000 CCD'
_diffrn_measurement_method 'omega scans with narrow frames'
_diffrn_radiation_monochromator graphite
_diffrn_radiation_source 'fine-focus sealed tube'
_diffrn_radiation_type MoK\a
_diffrn_radiation_wavelength 0.71073
_diffrn_reflns_av_R_equivalents 0.0894
_diffrn_reflns_av_sigmaI/netI 0.0784
_diffrn_reflns_limit_h_max 10
_diffrn_reflns_limit_h_min -10
_diffrn_reflns_limit_k_max 19
_diffrn_reflns_limit_k_min -16
_diffrn_reflns_limit_l_max 13
_diffrn_reflns_limit_l_min -13
_diffrn_reflns_number 10625
_diffrn_reflns_theta_full 18.68
_diffrn_reflns_theta_max 18.68
_diffrn_reflns_theta_min 1.67
_diffrn_standards_number 'no decay'
_exptl_absorpt_coefficient_mu 4.002
_exptl_absorpt_correction_T_max 0.79
_exptl_absorpt_correction_T_min 0.48
_exptl_absorpt_correction_type multi-scan
_exptl_absorpt_process_details
;
SADABS: Area-Detector Absorption Correction. Bruker-AXS within 
v. 7.06 a (Bruker AXS, 2003).
;
_exptl_crystal_colour red
_exptl_crystal_density_diffrn 1.597
_exptl_crystal_density_method 'not measured'
_exptl_crystal_description prism
_exptl_crystal_F_000 1704
_exptl_crystal_size_max 0.19
_exptl_crystal_size_mid 0.16
_exptl_crystal_size_min 0.07
_refine_diff_density_max 0.879
_refine_diff_density_min -0.892
_refine_diff_density_rms 0.106
_refine_ls_extinction_coef 0.00000(6)
_refine_ls_extinction_expression Fc^*^=kFc[1+0.001xFc^2^\l^3^/sin(2\q)]^-1/4^
_refine_ls_extinction_method SHELXL
_refine_ls_goodness_of_fit_ref 0.944
_refine_ls_hydrogen_treatment mixed
_refine_ls_matrix_type full
_refine_ls_number_parameters 428
_refine_ls_number_reflns 2741
_refine_ls_number_restraints 0
_refine_ls_restrained_S_all 0.944
_refine_ls_R_factor_all 0.0694
_refine_ls_R_factor_gt 0.0414
_refine_ls_shift/su_max 7.148
_refine_ls_shift/su_mean 0.028
_refine_ls_structure_factor_coef Fsqd
_refine_ls_weighting_details 'calc w=1/[\s^2^(Fo^2^)+(0.0436P)^2^+0.0000P] where P=(Fo^2^+2Fc^2^)/3'
_refine_ls_weighting_scheme calc
_refine_ls_wR_factor_gt 0.0840
_refine_ls_wR_factor_ref 0.0917
_reflns_number_gt 1912
_reflns_number_total 2741
_reflns_threshold_expression >2sigma(I)
_cod_depositor_comments
;
The following automatic conversions were performed:
'_symmetry_cell_setting' value 'Monoclinic' changed to 'monoclinic'
according to '/home/saulius/struct/CIF-dictionaries/cif_core.dic'
dictionary named 'cif_core.dic' version 2.4.1 from 2010-06-29.

Automatic conversion script
Id: cif_fix_enum 1527 2010-12-29 10:47:43Z saulius 
;
_cod_original_sg_symbol_H-M 'P 21/n'
_cod_database_code 4060581

loop_
_symmetry_equiv_pos_as_xyz
'x, y, z'
'-x+1/2, y+1/2, -z+1/2'
'-x, -y, -z'
'x-1/2, -y-1/2, z-1/2'

loop_
_atom_site_label
_atom_site_type_symbol
_atom_site_fract_x
_atom_site_fract_y
_atom_site_fract_z
_atom_site_U_iso_or_equiv
_atom_site_adp_type
_atom_site_occupancy
_atom_site_symmetry_multiplicity
_atom_site_calc_flag
_atom_site_refinement_flags
_atom_site_disorder_assembly
_atom_site_disorder_group
B1 B 0.0318(18) 0.0971(10) 0.8338(11) 0.062(6) Uani 1 1 d . . .
H1 H -0.001(12) 0.057(6) 0.809(8) 0.074 Uiso 1 1 calc . . .
C1 C 0.2057(16) 0.0286(9) 0.9217(10) 0.063(5) Uani 1 1 d . . .
C2 C 0.3152(15) 0.0433(9) 0.9701(10) 0.067(5) Uani 1 1 d . . .
H2 H 0.3746 0.0148 0.9945 0.081 Uiso 1 1 calc R . .
C3 C 0.3221(16) 0.1094(9) 0.9764(10) 0.061(5) Uani 1 1 d . . .
C4 C 0.1553(14) -0.0340(8) 0.8947(10) 0.085(5) Uani 1 1 d . . .
H4A H 0.2161 -0.0655 0.9105 0.127 Uiso 1 1 calc R . .
H4B H 0.1274 -0.0346 0.8308 0.127 Uiso 1 1 calc R . .
H4C H 0.0894 -0.0425 0.9252 0.127 Uiso 1 1 calc R . .
C5 C 0.4274(12) 0.1443(7) 1.0234(9) 0.064(5) Uani 1 1 d . . .
H5A H 0.4088 0.1884 1.0241 0.095 Uiso 1 1 calc R . .
H5B H 0.4938 0.1380 0.9926 0.095 Uiso 1 1 calc R . .
H5C H 0.4483 0.1291 1.0841 0.095 Uiso 1 1 calc R . .
C6 C 0.0275(13) 0.1293(8) 0.6685(13) 0.057(5) Uani 1 1 d . . .
C7 C 0.0608(14) 0.1820(9) 0.6269(9) 0.056(5) Uani 1 1 d . . .
H7 H 0.0489 0.1893 0.5652 0.067 Uiso 1 1 calc R . .
C8 C 0.1141(12) 0.2216(7) 0.6923(12) 0.048(4) Uani 1 1 d . . .
C9 C -0.0307(15) 0.0719(8) 0.6256(9) 0.083(5) Uani 1 1 d . . .
H9A H 0.0083 0.0353 0.6545 0.124 Uiso 1 1 calc R . .
H9B H -0.0244 0.0716 0.5629 0.124 Uiso 1 1 calc R . .
H9C H -0.1137 0.0717 0.6314 0.124 Uiso 1 1 calc R . .
C10 C 0.1682(13) 0.2858(8) 0.6843(8) 0.073(5) Uani 1 1 d . . .
H10A H 0.1352 0.3151 0.7217 0.110 Uiso 1 1 calc R . .
H10B H 0.1503 0.2996 0.6228 0.110 Uiso 1 1 calc R . .
H10C H 0.2536 0.2835 0.7032 0.110 Uiso 1 1 calc R . .
C11 C -0.1765(16) 0.1169(8) 0.8867(9) 0.057(4) Uani 1 1 d . . .
C12 C -0.2175(14) 0.1695(9) 0.9263(10) 0.060(4) Uani 1 1 d . . .
H12 H -0.2944 0.1747 0.9388 0.072 Uiso 1 1 calc R . .
C13 C -0.1264(17) 0.2126(8) 0.9439(9) 0.055(4) Uani 1 1 d . . .
C14 C -0.2327(13) 0.0564(7) 0.8521(10) 0.086(5) Uani 1 1 d . . .
H14A H -0.2205 0.0500 0.7914 0.129 Uiso 1 1 calc R . .
H14B H -0.3171 0.0578 0.8533 0.129 Uiso 1 1 calc R . .
H14C H -0.1968 0.0224 0.8893 0.129 Uiso 1 1 calc R . .
C15 C -0.1302(12) 0.2750(7) 0.9863(9) 0.071(4) Uani 1 1 d . . .
H15A H -0.0919 0.2726 1.0482 0.106 Uiso 1 1 calc R . .
H15B H -0.2121 0.2878 0.9829 0.106 Uiso 1 1 calc R . .
H15C H -0.0890 0.3051 0.9553 0.106 Uiso 1 1 calc R . .
C16 C 0.2563(17) 0.1208(8) 1.2461(9) 0.059(5) Uani 1 1 d . . .
C17 C 0.1532(14) 0.1134(7) 1.1866(11) 0.052(4) Uani 1 1 d . . .
H17 H 0.1025 0.0798 1.1927 0.063 Uiso 1 1 calc R . .
C18 C 0.1227(13) 0.1562(8) 1.1161(9) 0.051(4) Uani 1 1 d . . .
H18 H 0.0523 0.1513 1.0745 0.061 Uiso 1 1 calc R . .
C19 C 0.1998(15) 0.2064(8) 1.1094(10) 0.053(5) Uani 1 1 d . . .
C20 C 0.3050(15) 0.2120(8) 1.1698(11) 0.061(5) Uani 1 1 d . . .
H20 H 0.3581 0.2443 1.1629 0.073 Uiso 1 1 calc R . .
C21 C 0.3330(13) 0.1706(9) 1.2402(10) 0.061(5) Uani 1 1 d . . .
H21 H 0.4021 0.1759 1.2830 0.074 Uiso 1 1 calc R . .
C22 C 0.1634(12) 0.3125(9) 1.0663(10) 0.052(4) Uani 1 1 d . . .
C23 C 0.1582(14) 0.3272(7) 1.1669(9) 0.085(5) Uani 1 1 d . . .
H23A H 0.1401 0.2892 1.1965 0.127 Uiso 1 1 calc R . .
H23B H 0.0969 0.3580 1.1699 0.127 Uiso 1 1 calc R . .
H23C H 0.2343 0.3433 1.1961 0.127 Uiso 1 1 calc R . .
C24 C 0.1512(12) 0.3659(8) 1.0051(11) 0.057(5) Uani 1 1 d . . .
C25 C 0.1253(15) 0.4233(8) 1.0313(10) 0.089(6) Uani 1 1 d . . .
H25A H 0.1144 0.4301 1.0903 0.106 Uiso 1 1 calc R . .
H25B H 0.1180 0.4567 0.9908 0.106 Uiso 1 1 calc R . .
C26 C 0.1575(16) 0.3502(10) 0.9068(11) 0.070(11) Uani 1.00(6) 1 d . . .
H26 H 0.1357 0.3888 0.8722 0.084 Uiso 1.0(3) 1 calc R . .
C27 C 0.2846(14) 0.3338(10) 0.8946(9) 0.056(4) Uani 1 1 d . . .
C28 C 0.3028(14) 0.2695(9) 0.8877(8) 0.049(4) Uani 1 1 d . . .
C29 C 0.4063(16) 0.2481(8) 0.8637(9) 0.065(5) Uani 1 1 d . . .
H29 H 0.4172 0.2053 0.8544 0.078 Uiso 1 1 calc R . .
C30 C 0.4970(15) 0.2921(11) 0.8532(10) 0.078(6) Uani 1 1 d . . .
H30 H 0.5699 0.2777 0.8408 0.094 Uiso 1 1 calc R . .
C31 C 0.4788(19) 0.3555(11) 0.8613(11) 0.086(6) Uani 1 1 d . . .
H31 H 0.5384 0.3836 0.8520 0.104 Uiso 1 1 calc R . .
C32 C 0.3733(19) 0.3782(8) 0.8829(9) 0.066(5) Uani 1 1 d . . .
H32 H 0.3610 0.4211 0.8894 0.079 Uiso 1 1 calc R . .
Cl1 Cl 0.2883(4) 0.0648(2) 1.3329(2) 0.0813(14) Uani 1 1 d . . .
Ir1 Ir 0.14926(5) 0.22369(3) 0.90684(4) 0.0487(3) Uani 1 1 d . . .
N1 N 0.1499(11) 0.0844(7) 0.9002(7) 0.042(3) Uani 1 1 d . . .
N2 N 0.2176(12) 0.1363(6) 0.9319(7) 0.059(4) Uani 1 1 d . . .
N3 N 0.0579(10) 0.1387(6) 0.7570(8) 0.048(3) Uani 1 1 d . . .
N4 N 0.1130(9) 0.1956(7) 0.7761(9) 0.052(4) Uani 1 1 d . . .
N5 N -0.0610(12) 0.1288(7) 0.8806(7) 0.056(3) Uani 1 1 d . . .
N6 N -0.0290(10) 0.1882(7) 0.9171(8) 0.051(3) Uani 1 1 d . . .
N7 N 0.1722(10) 0.2540(7) 1.0387(8) 0.052(4) Uani 1 1 d . . .
O1 O 0.0770(9) 0.3060(5) 0.8717(6) 0.063(3) Uani 1 1 d . . .
Cl3 Cl 0.1906(10) 0.5734(5) 0.8948(9) 0.318(7) Uani 1 1 d . . .
Cl4 Cl 0.0614(11) 0.5122(8) 0.7414(8) 0.397(9) Uani 1 1 d . . .
C33 C 0.166(3) 0.570(3) 0.778(3) 0.56(6) Uani 1 1 d . . .
H33A H 0.1382 0.6101 0.7523 0.669 Uiso 1 1 calc R . .
H33B H 0.2410 0.5597 0.7574 0.669 Uiso 1 1 calc R . .

loop_
_atom_site_aniso_label
_atom_site_aniso_U_11
_atom_site_aniso_U_22
_atom_site_aniso_U_33
_atom_site_aniso_U_23
_atom_site_aniso_U_13
_atom_site_aniso_U_12
B1 0.059(15) 0.107(19) 0.022(11) -0.008(12) 0.014(12) 0.006(14)
C1 0.045(13) 0.073(15) 0.059(11) -0.007(11) -0.022(10) -0.007(12)
C2 0.052(14) 0.083(17) 0.062(11) 0.012(10) -0.004(10) 0.008(11)
C3 0.054(15) 0.080(16) 0.049(11) -0.029(10) 0.011(11) -0.025(12)
C4 0.063(11) 0.090(14) 0.092(13) 0.014(11) -0.013(10) 0.017(12)
C5 0.039(10) 0.086(13) 0.068(11) 0.018(10) 0.015(9) 0.005(10)
C6 0.043(11) 0.055(13) 0.074(16) -0.006(13) 0.009(10) 0.001(10)
C7 0.062(12) 0.070(13) 0.028(10) -0.029(11) -0.013(9) 0.006(10)
C8 0.050(10) 0.037(11) 0.059(12) 0.020(12) 0.016(9) 0.011(10)
C9 0.099(14) 0.099(15) 0.047(10) -0.015(10) 0.003(10) 0.014(12)
C10 0.060(11) 0.123(17) 0.035(9) 0.030(10) 0.003(8) 0.007(11)
C11 0.040(13) 0.070(14) 0.056(11) 0.006(10) -0.004(9) -0.031(12)
C12 0.043(12) 0.066(13) 0.069(11) 0.005(10) 0.002(9) 0.008(12)
C13 0.044(12) 0.073(14) 0.044(9) 0.001(9) -0.001(9) -0.019(13)
C14 0.066(12) 0.095(14) 0.100(13) -0.022(11) 0.023(10) -0.038(12)
C15 0.051(10) 0.078(12) 0.088(11) -0.026(11) 0.024(9) -0.016(11)
C16 0.049(12) 0.090(14) 0.027(10) -0.010(9) -0.022(10) 0.016(11)
C17 0.052(13) 0.058(11) 0.048(10) 0.000(10) 0.011(10) -0.002(9)
C18 0.032(10) 0.075(12) 0.044(11) -0.001(10) 0.002(8) -0.014(11)
C19 0.030(10) 0.092(16) 0.032(10) 0.002(10) -0.009(10) -0.002(11)
C20 0.063(14) 0.082(14) 0.036(9) 0.011(10) 0.003(10) -0.019(10)
C21 0.038(11) 0.084(14) 0.057(13) -0.017(12) -0.005(9) -0.019(12)
C22 0.035(10) 0.060(13) 0.060(12) 0.019(12) 0.006(8) -0.008(10)
C23 0.113(15) 0.090(14) 0.049(11) -0.012(10) 0.009(10) -0.017(12)
C24 0.040(10) 0.041(12) 0.081(14) -0.004(12) -0.017(9) -0.017(9)
C25 0.135(17) 0.066(14) 0.068(12) -0.014(10) 0.026(11) -0.001(12)
C26 0.060(16) 0.13(2) 0.027(12) -0.010(12) 0.022(9) 0.014(14)
C27 0.037(12) 0.076(14) 0.052(10) 0.009(9) 0.000(8) -0.004(12)
C28 0.043(12) 0.063(14) 0.041(8) 0.020(9) 0.003(8) -0.020(10)
C29 0.036(10) 0.110(17) 0.051(10) 0.009(9) 0.016(8) -0.003(12)
C30 0.037(13) 0.140(19) 0.060(11) 0.043(13) 0.015(9) 0.008(14)
C31 0.081(18) 0.104(19) 0.077(12) 0.019(13) 0.022(11) -0.012(15)
C32 0.080(14) 0.062(13) 0.053(10) 0.006(9) 0.003(10) -0.011(13)
Cl1 0.084(3) 0.090(3) 0.062(3) 0.018(2) -0.009(2) 0.004(3)
Ir1 0.0341(4) 0.0695(5) 0.0396(4) 0.0003(4) -0.0020(3) -0.0024(5)
N1 0.027(8) 0.053(9) 0.044(7) -0.002(8) 0.001(6) -0.001(9)
N2 0.019(8) 0.120(13) 0.035(7) 0.000(8) -0.006(6) -0.038(9)
N3 0.047(8) 0.083(11) 0.012(8) -0.003(8) -0.005(6) 0.004(8)
N4 0.018(7) 0.047(9) 0.089(12) -0.018(9) 0.007(7) -0.008(6)
N5 0.044(11) 0.072(11) 0.047(8) 0.002(7) -0.004(7) -0.026(9)
N6 0.011(8) 0.088(11) 0.051(8) 0.014(7) 0.002(6) -0.012(8)
N7 0.023(7) 0.060(10) 0.070(10) 0.005(9) 0.002(7) 0.000(7)
O1 0.039(7) 0.098(9) 0.046(6) -0.002(6) -0.011(5) -0.035(6)
Cl3 0.281(14) 0.269(11) 0.459(18) -0.028(12) 0.217(15) -0.065(9)
Cl4 0.190(11) 0.68(3) 0.335(16) 0.174(17) 0.085(11) -0.007(14)
C33 0.18(4) 1.20(18) 0.33(6) 0.03(7) 0.15(4) -0.27(7)

loop_
_atom_type_symbol
_atom_type_description
_atom_type_scat_dispersion_real
_atom_type_scat_dispersion_imag
_atom_type_scat_source
C C 0.0033 0.0016 'International Tables Vol C Tables 4.2.6.8 and 6.1.1.4'
B B 0.0013 0.0007 'International Tables Vol C Tables 4.2.6.8 and 6.1.1.4'
H H 0.0000 0.0000 'International Tables Vol C Tables 4.2.6.8 and 6.1.1.4'
Cl Cl 0.1484 0.1585 'International Tables Vol C Tables 4.2.6.8 and 6.1.1.4'
Ir Ir -1.4442 7.9887 'International Tables Vol C Tables 4.2.6.8 and 6.1.1.4'
N N 0.0061 0.0033 'International Tables Vol C Tables 4.2.6.8 and 6.1.1.4'
O O 0.0106 0.0060 'International Tables Vol C Tables 4.2.6.8 and 6.1.1.4'

loop_
_geom_angle_atom_site_label_1
_geom_angle_atom_site_label_2
_geom_angle_atom_site_label_3
_geom_angle
_geom_angle_site_symmetry_1
_geom_angle_site_symmetry_3
_geom_angle_publ_flag
N5 B1 N3 109.9(14) . . ?
N5 B1 N1 111.4(11) . . ?
N3 B1 N1 109.3(14) . . ?
N1 C1 C2 105.8(15) . . ?
N1 C1 C4 125.4(15) . . ?
C2 C1 C4 128.8(19) . . ?
C1 C2 C3 107.4(15) . . ?
N2 C3 C2 110.3(13) . . ?
N2 C3 C5 125.4(17) . . ?
C2 C3 C5 124.3(19) . . ?
N3 C6 C7 107.2(14) . . ?
N3 C6 C9 125.3(17) . . ?
C7 C6 C9 127.5(17) . . ?
C8 C7 C6 107.2(14) . . ?
C7 C8 N4 110.2(14) . . ?
C7 C8 C10 129.6(17) . . ?
N4 C8 C10 120.2(15) . . ?
N5 C11 C12 106.3(13) . . ?
N5 C11 C14 119.9(17) . . ?
C12 C11 C14 133.9(17) . . ?
C13 C12 C11 108.9(14) . . ?
N6 C13 C12 108.4(14) . . ?
N6 C13 C15 124.3(16) . . ?
C12 C13 C15 127.3(17) . . ?
C17 C16 C21 121.7(14) . . ?
C17 C16 Cl1 117.2(16) . . ?
C21 C16 Cl1 121.1(14) . . ?
C16 C17 C18 120.0(14) . . ?
C19 C18 C17 118.6(13) . . ?
C20 C19 C18 120.0(14) . . ?
C20 C19 N7 118.3(15) . . ?
C18 C19 N7 121.6(14) . . ?
C19 C20 C21 120.9(15) . . ?
C20 C21 C16 118.6(14) . . ?
N7 C22 C24 122.5(15) . . ?
N7 C22 C23 120.8(14) . . ?
C24 C22 C23 116.5(16) . . ?
C25 C24 C22 121.8(16) . . ?
C25 C24 C26 122.5(16) . . ?
C22 C24 C26 115.4(15) . . ?
O1 C26 C27 112.4(14) . . ?
O1 C26 C24 112.8(14) . . ?
C27 C26 C24 111.9(14) . . ?
C28 C27 C32 121.9(14) . . ?
C28 C27 C26 113.0(17) . . ?
C32 C27 C26 125(2) . . ?
C29 C28 C27 119.6(13) . . ?
C29 C28 Ir1 131.8(15) . . ?
C27 C28 Ir1 108.3(13) . . ?
C28 C29 C30 118.9(15) . . ?
C31 C30 C29 120.9(17) . . ?
C30 C31 C32 120.9(19) . . ?
C31 C32 C27 117.5(16) . . ?
O1 Ir1 N2 174.9(4) . . ?
O1 Ir1 N4 89.7(5) . . ?
N2 Ir1 N4 85.3(5) . . ?
O1 Ir1 C28 82.2(6) . . ?
N2 Ir1 C28 98.9(7) . . ?
N4 Ir1 C28 91.9(5) . . ?
O1 Ir1 N7 87.7(5) . . ?
N2 Ir1 N7 97.3(5) . . ?
N4 Ir1 N7 175.5(4) . . ?
C28 Ir1 N7 91.3(5) . . ?
O1 Ir1 N6 88.8(5) . . ?
N2 Ir1 N6 90.0(5) . . ?
N4 Ir1 N6 86.4(5) . . ?
C28 Ir1 N6 170.8(6) . . ?
N7 Ir1 N6 90.0(5) . . ?
C1 N1 N2 114.1(12) . . ?
C1 N1 B1 128.4(14) . . ?
N2 N1 B1 116.8(14) . . ?
C3 N2 N1 102.4(13) . . ?
C3 N2 Ir1 137.8(12) . . ?
N1 N2 Ir1 119.8(11) . . ?
C6 N3 N4 111.7(12) . . ?
C6 N3 B1 128.6(16) . . ?
N4 N3 B1 119.6(13) . . ?
N3 N4 C8 103.7(12) . . ?
N3 N4 Ir1 118.0(11) . . ?
C8 N4 Ir1 137.7(13) . . ?
C11 N5 N6 109.2(12) . . ?
C11 N5 B1 134.8(16) . . ?
N6 N5 B1 115.4(14) . . ?
C13 N6 N5 107.2(12) . . ?
C13 N6 Ir1 135.0(13) . . ?
N5 N6 Ir1 117.4(11) . . ?
C22 N7 C19 116.0(12) . . ?
C22 N7 Ir1 126.4(11) . . ?
C19 N7 Ir1 117.6(10) . . ?
C26 O1 Ir1 106.9(11) . . ?
Cl4 C33 Cl3 109(2) . . ?

loop_
_geom_bond_atom_site_label_1
_geom_bond_atom_site_label_2
_geom_bond_distance
_geom_bond_site_symmetry_2
_geom_bond_publ_flag
B1 N5 1.52(2) . ?
B1 N3 1.53(2) . ?
B1 N1 1.55(2) . ?
C1 N1 1.354(18) . ?
C1 C2 1.360(18) . ?
C1 C4 1.474(19) . ?
C2 C3 1.409(19) . ?
C3 N2 1.377(19) . ?
C3 C5 1.474(18) . ?
C6 N3 1.335(17) . ?
C6 C7 1.367(18) . ?
C6 C9 1.478(19) . ?
C7 C8 1.354(18) . ?
C8 N4 1.382(15) . ?
C8 C10 1.508(18) . ?
C11 N5 1.352(17) . ?
C11 C12 1.385(18) . ?
C11 C14 1.485(18) . ?
C12 C13 1.369(18) . ?
C13 N6 1.344(16) . ?
C13 C15 1.474(17) . ?
C16 C17 1.352(18) . ?
C16 C21 1.380(18) . ?
C16 Cl1 1.759(15) . ?
C17 C18 1.395(16) . ?
C18 C19 1.393(17) . ?
C19 C20 1.371(18) . ?
C19 N7 1.462(17) . ?
C20 C21 1.373(17) . ?
C22 N7 1.319(16) . ?
C22 C24 1.454(19) . ?
C22 C23 1.561(18) . ?
C24 C25 1.330(18) . ?
C24 C26 1.53(2) . ?
C26 O1 1.350(17) . ?
C26 C27 1.52(2) . ?
C27 C28 1.39(2) . ?
C27 C32 1.411(19) . ?
C28 C29 1.364(18) . ?
C28 Ir1 2.057(13) . ?
C29 C30 1.42(2) . ?
C30 C31 1.37(2) . ?
C31 C32 1.38(2) . ?
Ir1 O1 1.962(10) . ?
Ir1 N2 2.018(14) . ?
Ir1 N4 2.032(13) . ?
Ir1 N7 2.064(13) . ?
Ir1 N6 2.185(11) . ?
N1 N2 1.379(14) . ?
N3 N4 1.368(13) . ?
N5 N6 1.399(14) . ?
Cl3 C33 1.74(4) . ?
Cl4 C33 1.72(5) . ?
